data_4033703
loop_
_publ_author_name
'Kaleta, Ji\<r\'i'
'Ron\<cevi\'c, Igor'
'C\'isa\<rov\'a, Ivana'
'Dra\<c\'insk\'y, Martin'
'\<Sol\'inov\'a, Veronika'
'Ka\<si\<cka, V\'aclav'
'Michl, Josef'

_publ_section_title
;
 Bridge-Chlorinated Bicyclo[1.1.1]pentane-1,3-dicarboxylic Acids.
;
_journal_issue 5
_journal_name_full 'The Journal of organic chemistry'
_journal_page_first 2448
_journal_page_last 2461
_journal_paper_doi 10.1021/acs.joc.8b02780
_journal_volume 84
_journal_year 2019
_chemical_compound_source 'Synthesized by Dr. Jiri Kaleta'
_chemical_formula_moiety 'C7 H4 Cl4 O4'
_chemical_formula_sum 'C7 H4 Cl4 O4'
_chemical_formula_weight 293.90
_space_group_crystal_system monoclinic
_space_group_IT_number 15
_space_group_name_Hall '-C 2yc'
_space_group_name_H-M_alt 'C 1 2/c 1'
_atom_sites_solution_hydrogens mixed
_audit_creation_method SHELXL-2018/1
_cell_angle_alpha 90
_cell_angle_beta 100.758(3)
_cell_angle_gamma 90
_cell_formula_units_Z 12
_cell_length_a 12.3753(11)
_cell_length_b 12.0364(11)
_cell_length_c 21.8658(19)
_cell_measurement_reflns_used 9635
_cell_measurement_temperature 200(2)
_cell_measurement_theta_max 72.5558
_cell_measurement_theta_min 4.1160
_cell_volume 3199.8(5)
_computing_cell_refinement 'SAINT V8.38A (Bruker AXS Inc., 2017)'
_computing_data_collection 'Bruker Instrument Service vV6.2.9'
_computing_data_reduction 'SAINT V8.38A (Bruker AXS Inc., 2017)'
_computing_structure_refinement 'SHELXL-2018/1 (Sheldrick, 2018)'
_computing_structure_solution 'SHELXT 2014/5 (Sheldrick, 2014)'
_diffrn_ambient_temperature 200(2)
_diffrn_measured_fraction_theta_full 0.996
_diffrn_measured_fraction_theta_max 0.988
_diffrn_measurement_device_type 'Bruker D8 VENTURE Kappa Duo PHOTON 100 CMOS'
_diffrn_measurement_method '\f and \w scans'
_diffrn_radiation_monochromator 'Helios Cu  multilayer optic'
_diffrn_radiation_type CuK\a
_diffrn_radiation_wavelength 1.54178
_diffrn_reflns_av_R_equivalents 0.0504
_diffrn_reflns_av_unetI/netI 0.0479
_diffrn_reflns_Laue_measured_fraction_full 0.996
_diffrn_reflns_Laue_measured_fraction_max 0.988
_diffrn_reflns_limit_h_max 14
_diffrn_reflns_limit_h_min -15
_diffrn_reflns_limit_k_max 14
_diffrn_reflns_limit_k_min -13
_diffrn_reflns_limit_l_max 22
_diffrn_reflns_limit_l_min -26
_diffrn_reflns_number 12643
_diffrn_reflns_point_group_measured_fraction_full 0.996
_diffrn_reflns_point_group_measured_fraction_max 0.988
_diffrn_reflns_theta_full 67.679
_diffrn_reflns_theta_max 72.548
_diffrn_reflns_theta_min 4.116
_diffrn_source 'I\mS  micro-focus sealed tube'
_exptl_absorpt_coefficient_mu 10.054
_exptl_absorpt_correction_T_max 0.54
_exptl_absorpt_correction_T_min 0.28
_exptl_absorpt_correction_type multi-scan
_exptl_absorpt_process_details
;
SADABS-2016/2 - Bruker AXS area detector scaling and absorption correction
;
_exptl_crystal_colour colourless
_exptl_crystal_density_diffrn 1.830
_exptl_crystal_description prism
_exptl_crystal_F_000 1752
_exptl_crystal_size_max 0.319
_exptl_crystal_size_mid 0.199
_exptl_crystal_size_min 0.070
_refine_diff_density_max 0.775
_refine_diff_density_min -0.502
_refine_diff_density_rms 0.085
_refine_ls_extinction_coef 0.00093(12)
_refine_ls_extinction_expression Fc^*^=kFc[1+0.001xFc^2^\l^3^/sin(2\q)]^-1/4^
_refine_ls_extinction_method 'SHELXL-2018/1 (Sheldrick 2018)'
_refine_ls_goodness_of_fit_ref 1.038
_refine_ls_hydrogen_treatment constr
_refine_ls_matrix_type full
_refine_ls_number_parameters 227
_refine_ls_number_reflns 3145
_refine_ls_number_restraints 1
_refine_ls_restrained_S_all 1.068
_refine_ls_R_factor_all 0.0554
_refine_ls_R_factor_gt 0.0514
_refine_ls_shift/su_max 0.000
_refine_ls_shift/su_mean 0.000
_refine_ls_structure_factor_coef Fsqd
_refine_ls_weighting_details 'w=1/[\s^2^(Fo^2^)+(0.0615P)^2^+9.5986P] where P=(Fo^2^+2Fc^2^)/3'
_refine_ls_weighting_scheme calc
_refine_ls_wR_factor_gt 0.1326
_refine_ls_wR_factor_ref 0.1360
_reflns_Friedel_coverage 0.000
_reflns_number_gt 2847
_reflns_number_total 3145
_reflns_threshold_expression 'I > 2\s(I)'
_cod_data_source_file jo8b02780_si_005.cif
_cod_data_source_block JK832
_cod_original_sg_symbol_H-M 'C 2/c'
_cod_database_code 4033703
_shelx_shelxl_version_number 2018/1
_shelx_space_group_comment
;
The symmetry employed for this shelxl refinement is uniquely defined
by the following loop, which should always be used as a source of
symmetry information in preference to the above space-group names.
They are only intended as comments.
;
_shelx_estimated_absorpt_t_min 0.142
_shelx_estimated_absorpt_t_max 0.540

loop_
_space_group_symop_operation_xyz
'x, y, z'
'-x, y, -z+1/2'
'x+1/2, y+1/2, z'
'-x+1/2, y+1/2, -z+1/2'
'-x, -y, -z'
'x, -y, z-1/2'
'-x+1/2, -y+1/2, -z'
'x+1/2, -y+1/2, z-1/2'

loop_
_atom_site_label
_atom_site_type_symbol
_atom_site_fract_x
_atom_site_fract_y
_atom_site_fract_z
_atom_site_U_iso_or_equiv
_atom_site_adp_type
_atom_site_occupancy
_atom_site_site_symmetry_order
_atom_site_calc_flag
_atom_site_refinement_flags_posn
_atom_site_refinement_flags_adp
_atom_site_refinement_flags_occupancy
Cl1 Cl 0.41923(6) 0.44197(6) 0.66614(4) 0.0422(2) Uani 1 1 d . . .
Cl2 Cl 0.29292(8) 0.34238(8) 0.56127(4) 0.0532(3) Uani 1 1 d . . .
Cl3 Cl 0.13674(7) 0.13603(7) 0.71664(5) 0.0531(3) Uani 1 1 d . . .
Cl4 Cl 0.13194(7) 0.17099(8) 0.58956(4) 0.0553(3) Uani 1 1 d . . .
O1 O 0.1538(2) 0.5246(2) 0.66302(15) 0.0597(7) Uani 1 1 d . . .
H1 H 0.112837 0.577478 0.664383 0.072 Uiso 1 1 d R U .
O2 O 0.0362(2) 0.3958(2) 0.68363(17) 0.0645(8) Uani 1 1 d . . .
O3 O 0.38238(19) 0.04413(18) 0.68685(14) 0.0528(7) Uani 1 1 d . . .
H3 H 0.431130 -0.003622 0.682354 0.063 Uiso 1 1 d R U .
O4 O 0.50369(18) 0.17395(18) 0.67219(13) 0.0474(6) Uani 1 1 d . . .
C1 C 0.2159(2) 0.3414(2) 0.67828(14) 0.0307(6) Uani 1 1 d . . .
C2 C 0.3143(2) 0.3409(2) 0.64298(13) 0.0307(6) Uani 1 1 d . . .
C3 C 0.3254(2) 0.2299(2) 0.67989(13) 0.0274(6) Uani 1 1 d . . .
C4 C 0.1980(2) 0.2154(2) 0.66357(14) 0.0329(6) Uani 1 1 d . . .
C5 C 0.3025(2) 0.3022(2) 0.73640(14) 0.0334(6) Uani 1 1 d . . .
H5A H 0.272734 0.261899 0.769069 0.040 Uiso 1 1 calc R U .
H5B H 0.360133 0.356810 0.753481 0.040 Uiso 1 1 calc R U .
C6 C 0.1275(2) 0.4272(2) 0.67488(15) 0.0352(7) Uani 1 1 d . . .
C7 C 0.4110(2) 0.1428(2) 0.67908(14) 0.0308(6) Uani 1 1 d . . .
Cl1D Cl 0.7872(3) 0.1722(3) 0.38966(10) 0.0800(9) Uani 0.5 1 d . . P
Cl2D Cl 0.88821(16) 0.09667(15) 0.50611(10) 0.0581(5) Uani 0.5 1 d . . P
Cl3D Cl 0.8436(2) 0.12479(19) 0.42048(18) 0.0768(8) Uani 0.5 1 d . . P
Cl4D Cl 0.68070(17) 0.28520(16) 0.38596(8) 0.0551(5) Uani 0.5 1 d . . P
O1D O 0.6095(3) 0.0267(3) 0.46537(16) 0.0747(10) Uani 1 1 d . . .
H2D H 0.552377 -0.018705 0.459922 0.090 Uiso 1 1 d R U .
O2D O 0.5352(3) 0.1306(3) 0.53106(16) 0.0759(10) Uani 1 1 d . . .
C1D C 0.6923(4) 0.1984(4) 0.4983(2) 0.0687(14) Uani 1 1 d D . .
C2D C 0.7752(4) 0.2098(4) 0.4606(3) 0.0832(18) Uani 1 1 d . . .
C4D C 0.6729(6) 0.3166(6) 0.4562(5) 0.064(2) Uani 0.5 1 d D . P
H4D H 0.665331 0.310378 0.410295 0.077 Uiso 0.5 1 d R U P
H4E H 0.624937 0.373377 0.470109 0.077 Uiso 0.5 1 d R U P
C6D C 0.6052(3) 0.1106(3) 0.49793(18) 0.0545(10) Uani 1 1 d . . .

loop_
_atom_site_aniso_label
_atom_site_aniso_U_11
_atom_site_aniso_U_22
_atom_site_aniso_U_33
_atom_site_aniso_U_23
_atom_site_aniso_U_13
_atom_site_aniso_U_12
Cl1 0.0350(4) 0.0300(4) 0.0608(5) -0.0016(3) 0.0071(3) 0.0032(3)
Cl2 0.0642(6) 0.0608(6) 0.0339(4) 0.0034(3) 0.0074(4) 0.0064(4)
Cl3 0.0418(5) 0.0429(5) 0.0792(6) 0.0082(4) 0.0232(4) 0.0026(3)
Cl4 0.0431(5) 0.0559(5) 0.0605(6) -0.0212(4) -0.0067(4) -0.0003(4)
O1 0.0519(14) 0.0342(13) 0.098(2) 0.0103(13) 0.0263(14) 0.0252(11)
O2 0.0323(13) 0.0422(14) 0.121(3) -0.0110(15) 0.0190(14) 0.0135(10)
O3 0.0341(11) 0.0250(11) 0.103(2) -0.0058(12) 0.0209(12) 0.0102(9)
O4 0.0325(11) 0.0309(11) 0.0834(18) 0.0033(11) 0.0228(11) 0.0115(9)
C1 0.0275(13) 0.0238(13) 0.0402(15) -0.0038(11) 0.0050(11) 0.0117(10)
C2 0.0302(14) 0.0272(14) 0.0337(14) -0.0023(11) 0.0034(11) 0.0090(11)
C3 0.0241(12) 0.0235(13) 0.0336(14) -0.0029(10) 0.0028(10) 0.0107(10)
C4 0.0264(13) 0.0265(14) 0.0453(16) -0.0030(12) 0.0054(11) 0.0067(10)
C5 0.0332(14) 0.0321(15) 0.0341(14) -0.0025(12) 0.0043(11) 0.0137(12)
C6 0.0276(14) 0.0294(14) 0.0481(17) -0.0054(12) 0.0051(12) 0.0133(11)
C7 0.0277(13) 0.0244(13) 0.0392(15) -0.0038(11) 0.0034(11) 0.0111(10)
Cl1D 0.105(2) 0.099(2) 0.0400(10) -0.0155(11) 0.0246(11) -0.0634(18)
Cl2D 0.0518(10) 0.0419(9) 0.0806(13) -0.0097(8) 0.0127(9) -0.0049(7)
Cl3D 0.0664(14) 0.0459(11) 0.131(3) -0.0249(13) 0.0522(16) -0.0104(10)
Cl4D 0.0677(11) 0.0585(11) 0.0371(8) 0.0092(7) 0.0046(7) -0.0186(9)
O1D 0.080(2) 0.0630(18) 0.092(2) -0.0252(16) 0.0427(17) -0.0515(16)
O2D 0.072(2) 0.075(2) 0.091(2) -0.0299(17) 0.0427(17) -0.0516(17)
C1D 0.071(3) 0.069(3) 0.076(3) -0.026(2) 0.039(2) -0.054(2)
C2D 0.087(3) 0.075(3) 0.106(4) -0.051(3) 0.067(3) -0.061(3)
C4D 0.042(4) 0.053(4) 0.088(6) 0.028(4) -0.010(4) -0.021(3)
C6D 0.058(2) 0.052(2) 0.058(2) -0.0101(17) 0.0230(17) -0.0394(18)

loop_
_atom_type_symbol
_atom_type_description
_atom_type_scat_dispersion_real
_atom_type_scat_dispersion_imag
_atom_type_scat_source
C C 0.0181 0.0091 'International Tables Vol C Tables 4.2.6.8 and 6.1.1.4'
H H 0.0000 0.0000 'International Tables Vol C Tables 4.2.6.8 and 6.1.1.4'
Cl Cl 0.3639 0.7018 'International Tables Vol C Tables 4.2.6.8 and 6.1.1.4'
O O 0.0492 0.0322 'International Tables Vol C Tables 4.2.6.8 and 6.1.1.4'

loop_
_geom_angle_atom_site_label_1
_geom_angle_atom_site_label_2
_geom_angle_atom_site_label_3
_geom_angle
_geom_angle_site_symmetry_1
_geom_angle_site_symmetry_3
C6 O1 H1 122.2 . .
C7 O3 H3 113.4 . .
C6 C1 C4 126.0(2) . .
C6 C1 C2 127.5(3) . .
C4 C1 C2 89.3(2) . .
C6 C1 C5 128.9(2) . .
C4 C1 C5 85.6(2) . .
C2 C1 C5 85.5(2) . .
C6 C1 C3 177.9(2) . .
C4 C1 C3 52.43(15) . .
C2 C1 C3 52.21(15) . .
C5 C1 C3 53.02(15) . .
C3 C2 C1 75.35(19) . .
C3 C2 Cl2 121.2(2) . .
C1 C2 Cl2 121.4(2) . .
C3 C2 Cl1 116.76(19) . .
C1 C2 Cl1 116.9(2) . .
Cl2 C2 Cl1 104.21(16) . .
C7 C3 C2 126.3(2) . .
C7 C3 C4 127.4(2) . .
C2 C3 C4 89.5(2) . .
C7 C3 C5 128.8(2) . .
C2 C3 C5 85.5(2) . .
C4 C3 C5 85.4(2) . .
C7 C3 C1 178.3(2) . .
C2 C3 C1 52.44(15) . .
C4 C3 C1 52.35(15) . .
C5 C3 C1 52.79(15) . .
C1 C4 C3 75.22(19) . .
C1 C4 Cl4 120.7(2) . .
C3 C4 Cl4 121.5(2) . .
C1 C4 Cl3 116.7(2) . .
C3 C4 Cl3 116.5(2) . .
Cl4 C4 Cl3 104.85(16) . .
C1 C5 C3 74.20(19) . .
C1 C5 H5A 116.1 . .
C3 C5 H5A 116.1 . .
C1 C5 H5B 116.1 . .
C3 C5 H5B 116.1 . .
H5A C5 H5B 113.1 . .
O2 C6 O1 126.5(3) . .
O2 C6 C1 117.4(3) . .
O1 C6 C1 116.1(3) . .
O4 C7 O3 126.2(2) . .
O4 C7 C3 117.5(3) . .
O3 C7 C3 116.3(3) . .
Cl3D Cl1D C2D 73.1(3) . .
Cl3D Cl1D Cl4D 143.1(3) . .
C2D Cl1D Cl4D 70.0(3) . .
C4D Cl2D Cl3D 108.4(3) 7_656 .
C4D Cl2D C2D 58.6(3) 7_656 .
Cl3D Cl2D C2D 49.93(15) . .
C4D Cl2D H4E 19.1(4) 7_656 7_656
Cl3D Cl2D H4E 126.9(6) . 7_656
C2D Cl2D H4E 77.4(6) . 7_656
Cl1D Cl3D C2D 70.2(3) . .
Cl1D Cl3D Cl2D 140.9(3) . .
C2D Cl3D Cl2D 70.9(3) . .
C4D Cl4D Cl1D 107.2(3) . .
C4D Cl4D C2D 57.7(3) . .
Cl1D Cl4D C2D 49.54(14) . .
C4D Cl4D H4D 19.1 . .
Cl1D Cl4D H4D 126.3 . .
C2D Cl4D H4D 76.8 . .
C6D O1D H2D 117.5 . .
C2D C1D C2D 98.0(3) 7_656 .
C2D C1D C6D 131.3(4) 7_656 .
C2D C1D C6D 130.5(4) . .
C2D C1D C4D 71.8(5) 7_656 .
C2D C1D C4D 69.6(5) . .
C6D C1D C4D 124.0(4) . .
C2D C1D C4D 66.7(4) 7_656 7_656
C2D C1D C4D 68.7(4) . 7_656
C6D C1D C4D 121.6(5) . 7_656
C4D C1D C4D 114.4(3) . 7_656
C2D C1D C1D 49.1(2) 7_656 7_656
C2D C1D C1D 49.0(2) . 7_656
C6D C1D C1D 176.3(6) . 7_656
C4D C1D C1D 59.7(4) . 7_656
C4D C1D C1D 54.7(3) 7_656 7_656
C1D C2D C1D 82.0(3) 7_656 .
C1D C2D Cl1D 137.5(3) 7_656 .
C1D C2D Cl1D 135.5(4) . .
C1D C2D Cl3D 133.5(4) 7_656 .
C1D C2D Cl3D 136.6(4) . .
Cl1D C2D Cl3D 36.64(16) . .
C1D C2D C4D 66.0(4) 7_656 .
C1D C2D C4D 61.8(4) . .
Cl1D C2D C4D 109.4(5) . .
Cl3D C2D C4D 146.1(5) . .
C1D C2D C4D 60.5(4) 7_656 7_656
C1D C2D C4D 64.6(4) . 7_656
Cl1D C2D C4D 143.8(5) . 7_656
Cl3D C2D C4D 107.1(5) . 7_656
C4D C2D C4D 106.8(3) . 7_656
C1D C2D Cl4D 102.2(4) 7_656 .
C1D C2D Cl4D 97.9(4) . .
Cl1D C2D Cl4D 60.5(3) . .
Cl3D C2D Cl4D 97.1(3) . .
C4D C2D Cl4D 48.9(4) . .
C4D C2D Cl4D 155.7(4) 7_656 .
C1D C2D Cl2D 96.9(4) 7_656 .
C1D C2D Cl2D 98.7(4) . .
Cl1D C2D Cl2D 95.8(3) . .
Cl3D C2D Cl2D 59.2(3) . .
C4D C2D Cl2D 154.7(4) . .
C4D C2D Cl2D 48.0(4) 7_656 .
Cl4D C2D Cl2D 156.2(2) . .
Cl4D C4D Cl2D 139.9(5) . 7_656
Cl4D C4D C1D 107.2(6) . .
Cl2D C4D C1D 107.5(6) 7_656 .
Cl4D C4D C1D 107.1(6) . 7_656
Cl2D C4D C1D 105.1(5) 7_656 7_656
C1D C4D C1D 65.6(3) . 7_656
Cl4D C4D C2D 73.4(5) . .
Cl2D C4D C2D 146.5(6) 7_656 .
C1D C4D C2D 48.7(3) . .
C1D C4D C2D 47.3(3) 7_656 .
Cl4D C4D C2D 146.6(6) . 7_656
Cl2D C4D C2D 73.4(5) 7_656 7_656
C1D C4D C2D 47.7(3) . 7_656
C1D C4D C2D 46.7(3) 7_656 7_656
C2D C4D C2D 73.2(3) . 7_656
Cl4D C4D H4D 12.8 . .
Cl2D C4D H4D 127.1 7_656 .
C1D C4D H4D 117.7 . .
C1D C4D H4D 117.3 7_656 .
C2D C4D H4D 86.1 . .
C2D C4D H4D 159.4 7_656 .
Cl4D C4D H4E 127.2 . .
Cl2D C4D H4E 12.9 7_656 .
C1D C4D H4E 116.5 . .
C1D C4D H4E 116.7 7_656 .
C2D C4D H4E 159.4 . .
C2D C4D H4E 86.2 7_656 .
H4D C4D H4E 114.5 . .
O1D C6D O2D 126.6(3) . .
O1D C6D C1D 117.7(3) . .
O2D C6D C1D 115.7(3) . .

loop_
_geom_bond_atom_site_label_1
_geom_bond_atom_site_label_2
_geom_bond_distance
_geom_bond_site_symmetry_2
Cl1 C2 1.782(3) .
Cl2 C2 1.757(3) .
Cl3 C4 1.778(3) .
Cl4 C4 1.755(3) .
O1 C6 1.256(4) .
O1 H1 0.8177 .
O2 C6 1.240(4) .
O3 C7 1.259(4) .
O3 H3 0.8521 .
O4 C7 1.243(4) .
C1 C6 1.496(3) .
C1 C4 1.558(4) .
C1 C2 1.559(4) .
C1 C5 1.574(4) .
C1 C3 1.902(4) .
C2 C3 1.554(4) .
C3 C7 1.494(3) .
C3 C4 1.559(4) .
C3 C5 1.579(4) .
C5 H5A 0.9900 .
C5 H5B 0.9900 .
Cl1D Cl3D 1.045(4) .
Cl1D C2D 1.648(5) .
Cl1D Cl4D 1.885(5) .
Cl2D C4D 1.605(11) 7_656
Cl2D Cl3D 1.881(5) .
Cl2D C2D 2.069(7) .
Cl2D H4E 0.677(12) 7_656
Cl3D C2D 1.676(5) .
Cl4D C4D 1.601(11) .
Cl4D C2D 2.035(7) .
Cl4D H4D 0.6701 .
O1D C6D 1.242(5) .
O1D H2D 0.8838 .
O2D C6D 1.252(5) .
C1D C2D 1.435(5) 7_656
C1D C2D 1.438(5) .
C1D C6D 1.509(4) .
C1D C4D 1.687(7) .
C1D C4D 1.786(9) 7_656
C1D C1D 1.884(7) 7_656
C2D C4D 1.794(11) .
C2D C4D 1.842(11) 7_656
C4D H4D 0.9926 .
C4D H4E 0.9900 .

loop_
_geom_hbond_atom_site_label_D
_geom_hbond_atom_site_label_H
_geom_hbond_atom_site_label_A
_geom_hbond_distance_DH
_geom_hbond_distance_HA
_geom_hbond_distance_DA
_geom_hbond_angle_DHA
_geom_hbond_site_symmetry_A
_geom_hbond_publ_flag
O1 H1 O4 0.82 1.81 2.619(3) 168.4 3_455 yes
O3 H3 O2 0.85 1.77 2.620(3) 172.6 3_545 yes
O1D H2D O2D 0.88 1.76 2.617(3) 161.9 5_656 yes
